data_4118255
loop_
_publ_author_name
'Jesse D. Sokolow'
'Elzbieta Trzop'
'Yang Chen'
'Jiji Tang'
'Laura J. Allen'
'Robert H. Crabtree'
'Jason B. Benedict'
'Philip Coppens'

_publ_section_title
;
 Binding Modes of Carboxylate- and Acetylacetonate-Linked Chromophores to
 Homodisperse Polyoxotitanate Nanoclusters
;
_journal_name_full 'Journal of the American Chemical Society'
_journal_page_first 11695
_journal_page_last 11700
_journal_paper_doi 10.1021/ja303692r
_journal_volume 134
_journal_year 2012
_chemical_formula_moiety 'C96 H166 N6 O48 Ti17'
_chemical_formula_sum 'C96 H166 N6 O48 Ti17'
_chemical_formula_weight 2986.65
_chemical_name_systematic
; 
 ? 
;
_space_group_IT_number 11
_symmetry_cell_setting monoclinic
_symmetry_space_group_name_Hall '-P 2yb'
_symmetry_space_group_name_H-M 'P 1 21/m 1'
_atom_sites_solution_hydrogens geom
_atom_sites_solution_primary direct
_atom_sites_solution_secondary difmap
_audit_creation_method SHELXL-97
_cell_angle_alpha 90.00
_cell_angle_beta 117.548(2)
_cell_angle_gamma 90.00
_cell_formula_units_Z 2
_cell_length_a 14.6316(10)
_cell_length_b 31.498(2)
_cell_length_c 15.8161(14)
_cell_measurement_reflns_used 3146
_cell_measurement_temperature 90(2)
_cell_measurement_theta_max 17.19
_cell_measurement_theta_min 2.42
_cell_volume 6462.7(8)
_computing_cell_refinement 'Bruker SAINT'
_computing_data_collection 'Bruker APEX2'
_computing_data_reduction 'Bruker SAINT'
_computing_structure_refinement 'SHELXL-97 (Sheldrick, 2008)'
_computing_structure_solution 'SHELXS-97 (Sheldrick, 2008)'
_diffrn_ambient_temperature 90(2)
_diffrn_measured_fraction_theta_full 0.995
_diffrn_measured_fraction_theta_max 0.995
_diffrn_measurement_device_type 'Bruker SMART Apex II CCD Detector'
_diffrn_measurement_method \w
_diffrn_radiation_monochromator graphite
_diffrn_radiation_source 'rotating anode'
_diffrn_radiation_type MoK\a
_diffrn_radiation_wavelength 0.71073
_diffrn_reflns_av_R_equivalents 0.1235
_diffrn_reflns_av_sigmaI/netI 0.0550
_diffrn_reflns_limit_h_max 13
_diffrn_reflns_limit_h_min -13
_diffrn_reflns_limit_k_max 28
_diffrn_reflns_limit_k_min -28
_diffrn_reflns_limit_l_max 14
_diffrn_reflns_limit_l_min -14
_diffrn_reflns_number 60899
_diffrn_reflns_theta_full 18.92
_diffrn_reflns_theta_max 18.92
_diffrn_reflns_theta_min 1.29
_exptl_absorpt_coefficient_mu 1.068
_exptl_absorpt_correction_T_max 0.7441
_exptl_absorpt_correction_T_min 0.6674
_exptl_absorpt_correction_type multi-scan
_exptl_absorpt_process_details sadabs
_exptl_crystal_colour yellow
_exptl_crystal_density_diffrn 1.535
_exptl_crystal_description plate
_exptl_crystal_F_000 3084
_exptl_crystal_size_max 0.20
_exptl_crystal_size_mid 0.15
_exptl_crystal_size_min 0.05
_refine_diff_density_max 1.016
_refine_diff_density_min -0.492
_refine_diff_density_rms 0.081
_refine_ls_extinction_method none
_refine_ls_goodness_of_fit_ref 1.058
_refine_ls_hydrogen_treatment constr
_refine_ls_matrix_type full
_refine_ls_number_parameters 804
_refine_ls_number_reflns 5251
_refine_ls_number_restraints 133
_refine_ls_restrained_S_all 1.065
_refine_ls_R_factor_all 0.0995
_refine_ls_R_factor_gt 0.0580
_refine_ls_shift/su_max 1.831
_refine_ls_shift/su_mean 0.015
_refine_ls_structure_factor_coef Fsqd
_refine_ls_weighting_details 'calc w=1/[\s^2^(Fo^2^)+(0.0535P)^2^+46.4765P] where P=(Fo^2^+2Fc^2^)/3'
_refine_ls_weighting_scheme calc
_refine_ls_wR_factor_gt 0.1319
_refine_ls_wR_factor_ref 0.1549
_reflns_number_gt 3480
_reflns_number_total 5251
_reflns_threshold_expression >2sigma(I)
_cod_data_source_file ja303692r_si_006.cif
_cod_data_source_block Ti17_DMACA
_cod_database_code 4118255

loop_
_symmetry_equiv_pos_as_xyz
'x, y, z'
'-x, y+1/2, -z'
'-x, -y, -z'
'x, -y-1/2, z'

loop_
_atom_site_label
_atom_site_type_symbol
_atom_site_fract_x
_atom_site_fract_y
_atom_site_fract_z
_atom_site_U_iso_or_equiv
_atom_site_adp_type
_atom_site_occupancy
_atom_site_symmetry_multiplicity
_atom_site_calc_flag
_atom_site_refinement_flags
_atom_site_disorder_assembly
_atom_site_disorder_group
C1 C 0.833(2) 0.2500 1.1193(17) 0.086(8) Uani 1 2 d S . .
H1 H 0.9087 0.2500 1.1620 0.103 Uiso 1 2 calc SR . .
C2 C 0.7851(16) 0.2899(7) 1.1331(12) 0.150(9) Uani 1 1 d . . .
H2A H 0.7124 0.2911 1.0854 0.226 Uiso 1 1 calc R . .
H2B H 0.8216 0.3146 1.1258 0.226 Uiso 1 1 calc R . .
H2C H 0.7903 0.2900 1.1971 0.226 Uiso 1 1 calc R . .
C3 C 1.1130(15) 0.3187(7) 1.0333(15) 0.131(7) Uani 1 1 d U . .
H3 H 1.0995 0.2875 1.0316 0.158 Uiso 1 1 calc R . .
C4 C 1.222(2) 0.3141(9) 1.0481(18) 0.234(13) Uani 1 1 d U . .
H4A H 1.2347 0.3352 1.0096 0.352 Uiso 1 1 calc R . .
H4B H 1.2313 0.2855 1.0289 0.352 Uiso 1 1 calc R . .
H4C H 1.2700 0.3185 1.1157 0.352 Uiso 1 1 calc R . .
C5 C 1.0918(16) 0.3266(8) 1.1016(15) 0.182(10) Uani 1 1 d U . .
H5A H 1.0240 0.3147 1.0864 0.273 Uiso 1 1 calc R . .
H5B H 1.0910 0.3573 1.1102 0.273 Uiso 1 1 calc R . .
H5C H 1.1443 0.3136 1.1604 0.273 Uiso 1 1 calc R . .
C6 C 1.0990(11) 0.3467(5) 0.7720(10) 0.075(4) Uani 1 1 d U . .
H6 H 1.0905 0.3478 0.7056 0.090 Uiso 1 1 calc R . .
C7 C 1.1831(11) 0.3164(5) 0.8037(13) 0.113(7) Uani 1 1 d U . .
H7A H 1.1759 0.2991 0.7495 0.169 Uiso 1 1 calc R . .
H7B H 1.1814 0.2980 0.8530 0.169 Uiso 1 1 calc R . .
H7C H 1.2489 0.3317 0.8300 0.169 Uiso 1 1 calc R . .
C8 C 1.1000(14) 0.3887(6) 0.780(2) 0.213(13) Uani 1 1 d U . .
H8A H 1.0984 0.3962 0.8398 0.319 Uiso 1 1 calc R . .
H8B H 1.0395 0.4007 0.7262 0.319 Uiso 1 1 calc R . .
H8C H 1.1628 0.4001 0.7814 0.319 Uiso 1 1 calc R . .
C9 C 1.0073(14) 0.3220(8) 0.4879(14) 0.144(8) Uani 1 1 d U . .
H9 H 1.0262 0.2915 0.5036 0.173 Uiso 1 1 calc R . .
C10 C 1.1149(11) 0.3329(6) 0.5141(11) 0.107(6) Uani 1 1 d U . .
H10A H 1.1575 0.3072 0.5355 0.161 Uiso 1 1 calc R . .
H10B H 1.1401 0.3538 0.5658 0.161 Uiso 1 1 calc R . .
H10C H 1.1187 0.3448 0.4586 0.161 Uiso 1 1 calc R . .
C11 C 0.9422(11) 0.3117(6) 0.3919(11) 0.100(6) Uani 1 1 d U . .
H11A H 0.9045 0.3370 0.3577 0.149 Uiso 1 1 calc R . .
H11B H 0.8931 0.2898 0.3887 0.149 Uiso 1 1 calc R . .
H11C H 0.9836 0.3009 0.3624 0.149 Uiso 1 1 calc R . .
C12 C 0.6001(19) 0.2500 0.2088(13) 0.085(7) Uani 1 2 d S . .
H12 H 0.6456 0.2500 0.1772 0.103 Uiso 1 2 calc SR . .
C13 C 0.5352(13) 0.2897(5) 0.1781(9) 0.107(6) Uani 1 1 d . . .
H13A H 0.5797 0.3147 0.2030 0.161 Uiso 1 1 calc R . .
H13B H 0.4851 0.2892 0.2031 0.161 Uiso 1 1 calc R . .
H13C H 0.4985 0.2910 0.1083 0.161 Uiso 1 1 calc R . .
C14 C 0.3274(18) 0.2500 0.3725(17) 0.090(7) Uani 1 2 d SU . .
H14 H 0.3274 0.2817 0.3725 0.108 Uiso 0.50 1 calc PR . .
C15 C 0.304(2) 0.2500 0.278(2) 0.163(11) Uani 1 2 d SU . .
H15A H 0.3563 0.2662 0.2690 0.245 Uiso 0.50 1 calc PR A -1
H15B H 0.2362 0.2630 0.2399 0.245 Uiso 0.50 1 calc PR A -1
H15C H 0.3028 0.2207 0.2561 0.245 Uiso 0.50 1 calc PR A -1
C16 C 0.272(2) 0.2500 0.418(2) 0.150(10) Uani 1 2 d SU . .
H16A H 0.2750 0.2781 0.4455 0.225 Uiso 0.50 1 calc PR B -1
H16B H 0.2984 0.2286 0.4683 0.225 Uiso 0.50 1 calc PR B -1
H16C H 0.2000 0.2433 0.3727 0.225 Uiso 0.50 1 calc PR B -1
C17 C 0.3918(10) 0.3799(4) 0.3759(9) 0.058(4) Uani 1 1 d . . .
H17 H 0.4431 0.4025 0.4123 0.069 Uiso 1 1 calc R . .
C18 C 0.3860(11) 0.3756(5) 0.2778(10) 0.090(5) Uani 1 1 d . . .
H18A H 0.3349 0.3539 0.2412 0.134 Uiso 1 1 calc R . .
H18B H 0.4537 0.3672 0.2848 0.134 Uiso 1 1 calc R . .
H18C H 0.3657 0.4028 0.2443 0.134 Uiso 1 1 calc R . .
C19 C 0.2920(11) 0.3908(4) 0.3719(11) 0.090(5) Uani 1 1 d . . .
H19A H 0.3005 0.3937 0.4368 0.135 Uiso 1 1 calc R . .
H19B H 0.2419 0.3683 0.3385 0.135 Uiso 1 1 calc R . .
H19C H 0.2671 0.4177 0.3376 0.135 Uiso 1 1 calc R . .
C20 C 0.4235(15) 0.2500 0.7872(15) 0.082(7) Uani 1 2 d SU . .
H20 H 0.4235 0.2817 0.7872 0.099 Uiso 0.50 1 calc PR . .
C21 C 0.3246(13) 0.2500 0.7046(13) 0.071(6) Uani 1 2 d SU . .
H21A H 0.3200 0.2742 0.6639 0.107 Uiso 0.50 1 calc PR C -1
H21B H 0.2705 0.2522 0.7244 0.107 Uiso 0.50 1 calc PR C -1
H21C H 0.3158 0.2236 0.6690 0.107 Uiso 0.50 1 calc PR C -1
C22 C 0.4521(19) 0.2500 0.8776(18) 0.193(16) Uani 1 2 d SU . .
H22A H 0.3946 0.2408 0.8887 0.289 Uiso 0.50 1 calc PR D -1
H22B H 0.4731 0.2787 0.9030 0.289 Uiso 0.50 1 calc PR D -1
H22C H 0.5103 0.2305 0.9098 0.289 Uiso 0.50 1 calc PR D -1
C23 C 0.4127(13) 0.3716(5) 0.6783(14) 0.093(6) Uani 1 1 d . . .
H23 H 0.3669 0.3549 0.6202 0.112 Uiso 1 1 calc R . .
C24 C 0.4576(13) 0.4027(5) 0.6431(11) 0.098(5) Uani 1 1 d . . .
H24A H 0.4906 0.3885 0.6091 0.148 Uiso 1 1 calc R . .
H24B H 0.5092 0.4190 0.6966 0.148 Uiso 1 1 calc R . .
H24C H 0.4037 0.4219 0.5993 0.148 Uiso 1 1 calc R . .
C25 C 0.3420(12) 0.3863(5) 0.7155(11) 0.102(6) Uani 1 1 d . . .
H25A H 0.3818 0.4005 0.7770 0.153 Uiso 1 1 calc R . .
H25B H 0.3056 0.3619 0.7240 0.153 Uiso 1 1 calc R . .
H25C H 0.2920 0.4063 0.6701 0.153 Uiso 1 1 calc R . .
C26 C 0.8103(11) 0.3942(5) 0.9855(10) 0.051(4) Uani 1 1 d . . .
C27 C 0.8360(9) 0.4264(4) 1.0608(8) 0.050(3) Uani 1 1 d DU . .
H27 H 0.8011 0.4528 1.0481 0.061 Uiso 1 1 calc R . .
C28 C 0.9128(9) 0.4164(4) 1.1499(8) 0.052(4) Uani 1 1 d DU . .
H28 H 0.9393 0.3884 1.1566 0.062 Uiso 1 1 calc R . .
C29 C 0.9592(10) 0.4421(5) 1.2350(10) 0.053(4) Uani 1 1 d . . .
C30 C 0.9337(9) 0.4840(5) 1.2406(9) 0.052(4) Uani 1 1 d . . .
H30 H 0.8816 0.4974 1.1857 0.063 Uiso 1 1 calc R . .
C31 C 0.9830(10) 0.5068(4) 1.3252(10) 0.058(4) Uani 1 1 d . . .
H31 H 0.9636 0.5354 1.3270 0.070 Uiso 1 1 calc R . .
C32 C 1.0610(10) 0.4883(5) 1.4083(9) 0.049(4) Uani 1 1 d . . .
C33 C 1.0871(10) 0.4466(5) 1.4020(9) 0.062(4) Uani 1 1 d . . .
H33 H 1.1400 0.4331 1.4564 0.075 Uiso 1 1 calc R . .
C34 C 1.0373(10) 0.4244(4) 1.3179(10) 0.059(4) Uani 1 1 d . . .
H34 H 1.0569 0.3958 1.3161 0.071 Uiso 1 1 calc R . .
C35 C 1.0891(10) 0.5559(5) 1.4945(9) 0.069(4) Uani 1 1 d . . .
H35A H 1.1159 0.5715 1.4572 0.103 Uiso 1 1 calc R . .
H35B H 1.1233 0.5658 1.5607 0.103 Uiso 1 1 calc R . .
H35C H 1.0147 0.5607 1.4675 0.103 Uiso 1 1 calc R . .
C36 C 1.1923(10) 0.4912(5) 1.5763(9) 0.075(4) Uani 1 1 d . . .
H36A H 1.2106 0.5096 1.6318 0.112 Uiso 1 1 calc R . .
H36B H 1.2527 0.4874 1.5657 0.112 Uiso 1 1 calc R . .
H36C H 1.1696 0.4636 1.5880 0.112 Uiso 1 1 calc R . .
C37 C 0.719(2) 0.4579(6) 0.6509(14) 0.179(11) Uani 1 1 d U . .
H37 H 0.7726 0.4611 0.6292 0.215 Uiso 1 1 calc R . .
C38 C 0.777(2) 0.4824(6) 0.7442(14) 0.208(13) Uani 1 1 d U . .
H38A H 0.8381 0.4660 0.7875 0.311 Uiso 1 1 calc R . .
H38B H 0.7323 0.4868 0.7739 0.311 Uiso 1 1 calc R . .
H38C H 0.7992 0.5099 0.7311 0.311 Uiso 1 1 calc R . .
C39 C 0.6454(15) 0.4769(6) 0.5775(13) 0.165(10) Uani 1 1 d U . .
H39A H 0.5914 0.4563 0.5404 0.247 Uiso 1 1 calc R . .
H39B H 0.6738 0.4889 0.5373 0.247 Uiso 1 1 calc R . .
H39C H 0.6162 0.4997 0.5995 0.247 Uiso 1 1 calc R . .
C40 C 0.6735(10) 0.3924(5) 0.3486(9) 0.045(4) Uani 1 1 d . . .
C41 C 0.6583(11) 0.4225(5) 0.2723(9) 0.055(4) Uani 1 1 d . . .
H41 H 0.6976 0.4200 0.2386 0.066 Uiso 1 1 calc R . .
C42 C 0.5900(10) 0.4529(4) 0.2512(8) 0.050(4) Uani 1 1 d . . .
H42 H 0.5496 0.4527 0.2840 0.060 Uiso 1 1 calc R . .
C43 C 0.5697(11) 0.4871(4) 0.1820(8) 0.045(3) Uani 1 1 d . . .
C44 C 0.4867(11) 0.5142(5) 0.1588(8) 0.054(4) Uani 1 1 d . . .
H44 H 0.4420 0.5088 0.1860 0.065 Uiso 1 1 calc R . .
C45 C 0.4653(10) 0.5487(4) 0.0987(9) 0.055(4) Uani 1 1 d . . .
H45 H 0.4066 0.5658 0.0847 0.066 Uiso 1 1 calc R . .
C46 C 0.5299(11) 0.5585(5) 0.0581(9) 0.051(4) Uani 1 1 d . . .
C47 C 0.6150(10) 0.5309(4) 0.0807(8) 0.047(3) Uani 1 1 d . . .
H47 H 0.6600 0.5362 0.0538 0.057 Uiso 1 1 calc R . .
C48 C 0.6336(10) 0.4969(4) 0.1408(9) 0.048(3) Uani 1 1 d . . .
H48 H 0.6918 0.4795 0.1548 0.058 Uiso 1 1 calc R . .
C49 C 0.5843(10) 0.6037(4) -0.0364(9) 0.069(4) Uani 1 1 d . . .
H49A H 0.6505 0.6120 0.0167 0.103 Uiso 1 1 calc R . .
H49B H 0.5564 0.6274 -0.0813 0.103 Uiso 1 1 calc R . .
H49C H 0.5945 0.5791 -0.0692 0.103 Uiso 1 1 calc R . .
C50 C 0.4302(11) 0.6222(4) -0.0141(10) 0.079(5) Uani 1 1 d . . .
H50A H 0.4300 0.6457 -0.0547 0.118 Uiso 1 1 calc R . .
H50B H 0.4414 0.6333 0.0478 0.118 Uiso 1 1 calc R . .
H50C H 0.3638 0.6074 -0.0448 0.118 Uiso 1 1 calc R . .
C51 C 0.004(2) 0.4386(11) 0.952(2) 0.298(12) Uani 1 1 d U . .
H51A H -0.0005 0.4118 0.9819 0.447 Uiso 1 1 calc R . .
H51B H -0.0304 0.4354 0.8829 0.447 Uiso 1 1 calc R . .
H51C H -0.0298 0.4612 0.9702 0.447 Uiso 1 1 calc R . .
C52 C 0.114(3) 0.4498(13) 0.986(3) 0.286(11) Uani 1 1 d U . .
N1 N 1.1087(9) 0.5109(4) 1.4918(8) 0.064(3) Uani 1 1 d . . .
N2 N 0.5127(10) 0.5927(4) -0.0002(8) 0.067(3) Uani 1 1 d . . .
N3 N 0.201(2) 0.4609(10) 1.017(2) 0.301(11) Uani 1 1 d U . .
O1 O 0.6735(7) 0.2500 0.7426(6) 0.033(3) Uani 1 2 d S . .
O2 O 0.8178(5) 0.2963(2) 0.6904(4) 0.0347(19) Uani 1 1 d . . .
O3 O 0.6313(7) 0.2500 0.5431(6) 0.034(3) Uani 1 2 d S . .
O4 O 0.8532(5) 0.2919(2) 0.8852(5) 0.041(2) Uani 1 1 d . . .
O5 O 0.6789(5) 0.3017(2) 0.8731(4) 0.040(2) Uani 1 1 d . . .
O6 O 0.8121(9) 0.2500 1.0243(8) 0.055(3) Uani 1 2 d S . .
O7 O 0.9989(5) 0.3264(3) 0.7425(5) 0.049(2) Uani 1 1 d . . .
O8 O 0.8584(5) 0.3599(2) 0.8055(5) 0.043(2) Uani 1 1 d . . .
O9 O 0.9818(7) 0.2500 0.8348(6) 0.041(3) Uani 1 2 d S . .
O10 O 1.0497(6) 0.3251(3) 0.9390(5) 0.054(2) Uani 1 1 d . . .
O11 O 0.7775(5) 0.2917(2) 0.4929(5) 0.039(2) Uani 1 1 d . . .
O12 O 0.8150(5) 0.3600(2) 0.5861(5) 0.045(2) Uani 1 1 d . . .
O13 O 0.9413(7) 0.2500 0.6282(7) 0.043(3) Uani 1 2 d S . .
O14 O 0.9765(6) 0.3245(3) 0.5538(5) 0.054(2) Uani 1 1 d . . .
O15 O 0.5875(5) 0.3010(2) 0.4037(4) 0.040(2) Uani 1 1 d . . .
O16 O 0.6644(8) 0.2500 0.3087(7) 0.048(3) Uani 1 2 d S . .
O17 O 0.5099(5) 0.2977(2) 0.6031(4) 0.0362(19) Uani 1 1 d . . .
O18 O 0.6355(5) 0.3423(2) 0.5537(4) 0.0361(19) Uani 1 1 d . . .
O19 O 0.4253(6) 0.3406(2) 0.4258(5) 0.046(2) Uani 1 1 d . . .
O20 O 0.4376(7) 0.2500 0.4313(6) 0.038(3) Uani 1 2 d S . .
O21 O 0.6704(5) 0.3429(2) 0.7330(4) 0.040(2) Uani 1 1 d . . .
O22 O 0.4815(6) 0.3408(2) 0.7402(5) 0.045(2) Uani 1 1 d . . .
O23 O 0.5047(8) 0.2500 0.7578(6) 0.039(3) Uani 1 2 d S . .
O24 O 0.8569(6) 0.3592(3) 1.0026(5) 0.053(2) Uani 1 1 d . . .
O25 O 0.7384(6) 0.4008(2) 0.9007(6) 0.052(2) Uani 1 1 d . . .
O26 O 0.7287(6) 0.4169(3) 0.6637(5) 0.048(2) Uani 1 1 d . . .
O27 O 0.7326(7) 0.3608(3) 0.3643(5) 0.054(2) Uani 1 1 d . . .
O28 O 0.6295(6) 0.3963(2) 0.4011(6) 0.050(2) Uani 1 1 d . . .
Ti1 Ti 0.7347(2) 0.2500 0.66697(19) 0.0344(8) Uani 1 2 d S . .
Ti2 Ti 0.7620(2) 0.2500 0.90028(19) 0.0412(9) Uani 1 2 d S . .
Ti3 Ti 0.94815(16) 0.30585(7) 0.83295(14) 0.0453(7) Uani 1 1 d . . .
Ti4 Ti 0.90556(16) 0.30573(7) 0.60975(14) 0.0469(7) Uani 1 1 d . . .
Ti5 Ti 0.6693(2) 0.2500 0.42217(19) 0.0401(9) Uani 1 2 d S . .
Ti6 Ti 0.52010(15) 0.30243(7) 0.49215(13) 0.0372(6) Uani 1 1 d . . .
Ti7 Ti 0.56580(15) 0.30247(7) 0.73111(14) 0.0395(6) Uani 1 1 d . . .
Ti8 Ti 0.77234(16) 0.34107(7) 0.86201(13) 0.0442(7) Uani 1 1 d . . .
Ti9 Ti 0.75403(16) 0.36262(7) 0.67277(14) 0.0424(6) Uani 1 1 d . . .
Ti10 Ti 0.69758(16) 0.34094(7) 0.47234(14) 0.0427(6) Uani 1 1 d . . .

loop_
_atom_site_aniso_label
_atom_site_aniso_U_11
_atom_site_aniso_U_22
_atom_site_aniso_U_33
_atom_site_aniso_U_23
_atom_site_aniso_U_13
_atom_site_aniso_U_12
C1 0.14(2) 0.067(18) 0.08(2) 0.000 0.077(18) 0.000
C2 0.19(2) 0.20(2) 0.080(14) -0.022(15) 0.078(15) -0.050(19)
C3 0.110(10) 0.169(12) 0.125(11) -0.003(9) 0.063(9) -0.006(9)
C4 0.23(2) 0.31(2) 0.170(18) 0.023(16) 0.104(16) 0.008(17)
C5 0.134(15) 0.29(2) 0.131(15) -0.032(14) 0.068(13) 0.074(14)
C6 0.055(11) 0.085(13) 0.079(11) 0.003(9) 0.026(9) -0.022(11)
C7 0.045(10) 0.085(13) 0.194(19) 0.010(12) 0.043(12) 0.016(10)
C8 0.091(16) 0.060(14) 0.42(4) 0.022(18) 0.060(19) -0.023(12)
C9 0.080(13) 0.27(2) 0.090(14) -0.092(15) 0.043(12) -0.079(14)
C10 0.057(11) 0.191(18) 0.081(12) -0.005(12) 0.038(9) -0.002(12)
C11 0.080(12) 0.157(17) 0.078(13) 0.007(12) 0.050(11) 0.001(12)
C12 0.15(2) 0.071(17) 0.029(15) 0.000 0.039(15) 0.000
C13 0.149(16) 0.086(13) 0.030(9) 0.006(9) -0.007(10) 0.011(12)
C14 0.088(10) 0.093(10) 0.084(10) 0.000 0.037(8) 0.000
C15 0.139(17) 0.184(18) 0.129(17) 0.000 0.031(14) 0.000
C16 0.110(16) 0.175(18) 0.155(17) 0.000 0.053(13) 0.000
C17 0.045(10) 0.056(10) 0.046(10) -0.009(8) -0.001(7) -0.005(8)
C18 0.070(11) 0.122(14) 0.054(11) 0.025(10) 0.008(8) -0.018(10)
C19 0.079(12) 0.065(11) 0.108(14) 0.015(9) 0.028(10) 0.016(10)
C20 0.056(15) 0.15(2) 0.045(15) 0.000 0.026(14) 0.000
C21 0.039(13) 0.095(16) 0.067(15) 0.000 0.013(12) 0.000
C22 0.076(19) 0.46(5) 0.062(19) 0.000 0.049(16) 0.000
C23 0.095(13) 0.058(11) 0.178(18) 0.027(12) 0.106(15) 0.025(10)
C24 0.128(15) 0.093(13) 0.091(13) 0.011(10) 0.065(12) 0.032(12)
C25 0.091(13) 0.093(13) 0.128(15) 0.011(11) 0.055(12) 0.033(11)
C26 0.052(10) 0.053(11) 0.044(11) -0.009(9) 0.019(9) -0.011(9)
C27 0.052(7) 0.048(7) 0.043(7) -0.004(6) 0.015(6) -0.001(6)
C28 0.058(7) 0.047(7) 0.049(7) -0.009(6) 0.024(6) -0.004(6)
C29 0.061(10) 0.043(10) 0.050(11) -0.018(8) 0.020(9) -0.017(8)
C30 0.046(9) 0.064(12) 0.035(9) -0.008(8) 0.008(7) -0.008(8)
C31 0.065(10) 0.047(9) 0.055(11) -0.016(9) 0.021(9) -0.006(8)
C32 0.046(9) 0.067(12) 0.030(10) -0.013(9) 0.015(8) -0.018(9)
C33 0.059(10) 0.069(12) 0.037(10) -0.018(8) 0.003(8) -0.012(9)
C34 0.058(9) 0.069(10) 0.031(9) -0.007(9) 0.003(8) 0.000(9)
C35 0.065(10) 0.071(12) 0.064(10) -0.029(8) 0.026(8) -0.021(9)
C36 0.076(11) 0.094(12) 0.032(9) -0.017(8) 0.007(9) -0.020(10)
C37 0.28(3) 0.073(16) 0.089(16) -0.001(13) 0.004(18) 0.021(18)
C38 0.39(4) 0.076(15) 0.109(17) -0.020(13) 0.08(2) -0.005(19)
C39 0.18(2) 0.081(14) 0.105(16) 0.013(12) -0.049(14) 0.029(14)
C40 0.034(9) 0.050(11) 0.037(10) -0.003(9) 0.003(8) -0.013(8)
C41 0.064(10) 0.054(10) 0.030(9) 0.015(8) 0.007(7) 0.000(9)
C42 0.046(9) 0.051(10) 0.036(9) 0.008(8) 0.003(7) -0.011(8)
C43 0.048(9) 0.041(9) 0.034(8) 0.001(7) 0.008(8) -0.006(8)
C44 0.058(11) 0.067(11) 0.026(8) 0.000(8) 0.009(7) -0.010(9)
C45 0.049(9) 0.067(11) 0.046(9) 0.010(9) 0.019(8) 0.008(8)
C46 0.047(10) 0.062(11) 0.034(8) 0.011(8) 0.010(8) 0.005(9)
C47 0.055(10) 0.055(10) 0.041(8) 0.009(8) 0.030(7) -0.008(9)
C48 0.051(9) 0.050(10) 0.045(9) 0.002(8) 0.022(8) -0.011(8)
C49 0.071(10) 0.070(11) 0.052(9) 0.017(8) 0.017(9) -0.010(9)
C50 0.079(11) 0.064(11) 0.079(11) 0.028(9) 0.025(9) 0.025(10)
C51 0.19(2) 0.38(3) 0.38(3) -0.08(2) 0.18(2) -0.12(2)
C52 0.19(2) 0.35(3) 0.37(3) -0.03(2) 0.17(3) -0.11(2)
N1 0.073(9) 0.065(9) 0.048(9) -0.026(8) 0.024(7) -0.023(7)
N2 0.084(10) 0.056(8) 0.059(8) 0.023(7) 0.030(7) 0.008(8)
N3 0.20(2) 0.33(3) 0.38(3) 0.01(2) 0.14(3) -0.10(2)
O1 0.035(6) 0.041(7) 0.019(6) 0.000 0.009(5) 0.000
O2 0.035(5) 0.043(5) 0.019(4) 0.001(4) 0.007(4) -0.004(4)
O3 0.025(6) 0.047(7) 0.018(6) 0.000 0.000(5) 0.000
O4 0.045(5) 0.047(5) 0.024(4) -0.006(4) 0.009(4) 0.000(4)
O5 0.043(5) 0.051(5) 0.017(4) 0.000(4) 0.006(4) 0.004(4)
O6 0.070(9) 0.069(9) 0.018(7) 0.000 0.014(6) 0.000
O7 0.027(5) 0.075(6) 0.031(5) -0.007(4) 0.001(4) -0.014(5)
O8 0.046(5) 0.045(5) 0.024(4) -0.003(4) 0.005(4) -0.004(4)
O9 0.033(7) 0.053(8) 0.023(6) 0.000 0.001(5) 0.000
O10 0.042(5) 0.081(6) 0.016(5) 0.003(4) -0.007(4) -0.004(5)
O11 0.045(5) 0.044(5) 0.025(4) -0.001(4) 0.014(4) -0.004(4)
O12 0.042(5) 0.055(5) 0.024(4) -0.004(4) 0.003(4) -0.014(4)
O13 0.038(7) 0.061(8) 0.031(7) 0.000 0.015(6) 0.000
O14 0.051(6) 0.085(7) 0.030(5) 0.002(4) 0.023(5) -0.005(5)
O15 0.050(5) 0.044(5) 0.017(4) 0.004(4) 0.008(4) 0.001(4)
O16 0.056(8) 0.067(8) 0.020(8) 0.000 0.017(6) 0.000
O17 0.031(4) 0.044(5) 0.023(4) -0.001(4) 0.004(4) 0.001(4)
O18 0.028(4) 0.038(5) 0.023(4) 0.001(4) -0.005(4) -0.002(4)
O19 0.051(5) 0.042(5) 0.030(5) 0.009(4) 0.006(4) 0.006(5)
O20 0.025(7) 0.051(7) 0.022(6) 0.000 -0.003(5) 0.000
O21 0.042(5) 0.045(5) 0.022(4) -0.006(4) 0.006(4) -0.003(4)
O22 0.046(5) 0.045(5) 0.033(5) 0.001(4) 0.010(4) 0.011(5)
O23 0.036(7) 0.059(8) 0.017(6) 0.000 0.009(6) 0.000
O24 0.062(6) 0.051(6) 0.025(5) -0.009(5) 0.002(4) 0.004(5)
O25 0.053(6) 0.056(6) 0.036(6) -0.006(5) 0.011(5) 0.002(5)
O26 0.060(6) 0.036(6) 0.037(5) 0.002(4) 0.012(4) -0.008(5)
O27 0.072(7) 0.055(6) 0.031(5) 0.006(5) 0.019(5) -0.006(6)
O28 0.055(6) 0.050(6) 0.040(5) 0.008(4) 0.017(5) -0.007(5)
Ti1 0.0329(18) 0.0429(19) 0.0192(16) 0.000 0.0052(14) 0.000
Ti2 0.045(2) 0.051(2) 0.0180(18) 0.000 0.0064(15) 0.000
Ti3 0.0377(14) 0.0581(17) 0.0267(13) -0.0026(12) 0.0035(11) -0.0053(13)
Ti4 0.0384(14) 0.0664(18) 0.0291(13) -0.0005(12) 0.0097(12) -0.0073(13)
Ti5 0.040(2) 0.053(2) 0.0202(18) 0.000 0.0077(15) 0.000
Ti6 0.0369(13) 0.0423(14) 0.0217(12) 0.0025(11) 0.0044(10) 0.0020(12)
Ti7 0.0391(14) 0.0484(15) 0.0237(13) -0.0013(11) 0.0084(11) 0.0027(12)
Ti8 0.0488(15) 0.0496(15) 0.0218(13) -0.0071(11) 0.0059(12) -0.0032(13)
Ti9 0.0465(15) 0.0441(15) 0.0254(13) -0.0034(11) 0.0070(11) -0.0054(12)
Ti10 0.0447(14) 0.0504(15) 0.0254(13) 0.0043(11) 0.0098(11) -0.0061(12)

loop_
_atom_type_symbol
_atom_type_description
_atom_type_scat_dispersion_real
_atom_type_scat_dispersion_imag
_atom_type_scat_source
C C 0.0033 0.0016 'International Tables Vol C Tables 4.2.6.8 and 6.1.1.4'
H H 0.0000 0.0000 'International Tables Vol C Tables 4.2.6.8 and 6.1.1.4'
N N 0.0061 0.0033 'International Tables Vol C Tables 4.2.6.8 and 6.1.1.4'
O O 0.0106 0.0060 'International Tables Vol C Tables 4.2.6.8 and 6.1.1.4'
Ti Ti 0.2776 0.4457 'International Tables Vol C Tables 4.2.6.8 and 6.1.1.4'

loop_
_geom_angle_atom_site_label_1
_geom_angle_atom_site_label_2
_geom_angle_atom_site_label_3
_geom_angle
_geom_angle_site_symmetry_1
_geom_angle_site_symmetry_3
O6 C1 C2 105.9(14) . .
O6 C1 C2 105.9(14) . 4_565
C2 C1 C2 114(2) . 4_565
C5 C3 O10 126(2) . .
C5 C3 C4 123(2) . .
O10 C3 C4 108.7(18) . .
C8 C6 C7 130.6(15) . .
C8 C6 O7 115.5(14) . .
C7 C6 O7 112.8(13) . .
O14 C9 C11 123.9(14) . .
O14 C9 C10 118.5(14) . .
C11 C9 C10 117.5(15) . .
O16 C12 C13 110.7(10) . .
O16 C12 C13 110.7(10) . 4_565
C13 C12 C13 112(2) . 4_565
C16 C14 C15 134(3) . .
C16 C14 O20 116(2) . .
C15 C14 O20 110(2) . .
O19 C17 C19 107.8(11) . .
O19 C17 C18 109.2(11) . .
C19 C17 C18 113.0(11) . .
C22 C20 C21 133(2) . .
C22 C20 O23 117.3(18) . .
C21 C20 O23 109.6(15) . .
O22 C23 C24 115.6(13) . .
O22 C23 C25 110.1(13) . .
C24 C23 C25 118.1(13) . .
O24 C26 O25 117.8(11) . .
O24 C26 C27 121.2(13) . .
O25 C26 C27 121.0(13) . .
O24 C26 Ti8 58.0(6) . .
O25 C26 Ti8 59.9(6) . .
C27 C26 Ti8 178.5(10) . .
C28 C27 C26 117.1(12) . .
C27 C28 C29 129.7(12) . .
C30 C29 C34 116.5(12) . .
C30 C29 C28 124.7(13) . .
C34 C29 C28 118.8(13) . .
C29 C30 C31 121.2(12) . .
C30 C31 C32 121.4(12) . .
N1 C32 C33 121.8(13) . .
N1 C32 C31 121.0(14) . .
C33 C32 C31 117.2(12) . .
C34 C33 C32 120.7(13) . .
C33 C34 C29 123.0(13) . .
O26 C37 C39 125.3(19) . .
O26 C37 C38 112.1(17) . .
C39 C37 C38 119.5(19) . .
O27 C40 O28 117.1(12) . .
O27 C40 C41 119.9(14) . .
O28 C40 C41 123.0(14) . .
O27 C40 Ti10 59.2(7) . .
O28 C40 Ti10 57.9(6) . .
C41 C40 Ti10 178.5(10) . .
C42 C41 C40 119.2(13) . .
C41 C42 C43 126.4(13) . .
C44 C43 C48 115.6(12) . .
C44 C43 C42 120.0(14) . .
C48 C43 C42 124.3(14) . .
C45 C44 C43 123.9(13) . .
C44 C45 C46 120.3(13) . .
N2 C46 C45 122.2(14) . .
N2 C46 C47 121.2(13) . .
C45 C46 C47 116.6(12) . .
C48 C47 C46 121.4(12) . .
C47 C48 C43 122.3(12) . .
N3 C52 C51 175(5) . .
C32 N1 C35 121.0(12) . .
C32 N1 C36 119.8(12) . .
C35 N1 C36 118.5(11) . .
C46 N2 C49 121.1(12) . .
C46 N2 C50 119.1(12) . .
C49 N2 C50 119.1(11) . .
Ti1 O1 Ti2 122.6(5) . .
Ti1 O1 Ti7 119.8(3) . 4_565
Ti2 O1 Ti7 96.6(3) . 4_565
Ti1 O1 Ti7 119.8(3) . .
Ti2 O1 Ti7 96.6(3) . .
Ti7 O1 Ti7 95.5(4) 4_565 .
Ti1 O2 Ti3 119.9(3) . .
Ti1 O2 Ti4 120.1(3) . .
Ti3 O2 Ti4 96.5(3) . .
Ti1 O2 Ti9 121.2(3) . .
Ti3 O2 Ti9 96.5(3) . .
Ti4 O2 Ti9 97.0(3) . .
Ti1 O3 Ti6 119.7(3) . 4_565
Ti1 O3 Ti6 119.7(3) . .
Ti6 O3 Ti6 97.7(4) 4_565 .
Ti1 O3 Ti5 120.4(5) . .
Ti6 O3 Ti5 97.0(3) 4_565 .
Ti6 O3 Ti5 97.0(3) . .
Ti8 O4 Ti3 103.8(3) . .
Ti8 O4 Ti2 100.1(3) . .
Ti3 O4 Ti2 148.3(4) . .
Ti8 O5 Ti2 99.3(3) . .
Ti8 O5 Ti7 98.0(3) . .
Ti2 O5 Ti7 110.4(3) . .
C1 O6 Ti2 169.3(14) . .
C6 O7 Ti3 124.1(7) . .
C6 O7 Ti4 124.9(7) . .
Ti3 O7 Ti4 110.2(4) . .
Ti8 O8 Ti9 99.0(3) . .
Ti8 O8 Ti3 97.8(3) . .
Ti9 O8 Ti3 111.5(3) . .
Ti3 O9 Ti3 149.5(6) 4_565 .
C3 O10 Ti3 147.4(11) . .
Ti10 O11 Ti5 100.4(3) . .
Ti10 O11 Ti4 102.8(3) . .
Ti5 O11 Ti4 148.0(4) . .
Ti10 O12 Ti9 99.7(3) . .
Ti10 O12 Ti4 97.5(3) . .
Ti9 O12 Ti4 111.5(3) . .
Ti4 O13 Ti4 150.3(6) . 4_565
C9 O14 Ti4 151.9(10) . .
Ti10 O15 Ti5 99.1(3) . .
Ti10 O15 Ti6 98.1(3) . .
Ti5 O15 Ti6 111.9(3) . .
C12 O16 Ti5 146.0(13) . .
Ti7 O17 Ti6 150.5(4) . .
Ti10 O18 Ti6 102.8(3) . .
Ti10 O18 Ti9 99.7(3) . .
Ti6 O18 Ti9 148.2(4) . .
C17 O19 Ti6 153.2(8) . .
C14 O20 Ti6 123.7(3) . 4_565
C14 O20 Ti6 123.7(3) . .
Ti6 O20 Ti6 110.6(4) 4_565 .
Ti8 O21 Ti9 100.1(3) . .
Ti8 O21 Ti7 102.4(3) . .
Ti9 O21 Ti7 147.7(4) . .
C23 O22 Ti7 135.0(8) . .
C20 O23 Ti7 124.8(3) . 4_565
C20 O23 Ti7 124.8(3) . .
Ti7 O23 Ti7 110.2(5) 4_565 .
C26 O24 Ti8 90.9(7) . .
C26 O24 O25 31.4(7) . .
Ti8 O24 O25 59.5(3) . .
C26 O25 Ti8 88.3(8) . .
C26 O25 O24 30.8(7) . .
Ti8 O25 O24 57.6(3) . .
C37 O26 Ti9 171.4(15) . .
C40 O27 Ti10 89.5(8) . .
C40 O27 O28 31.5(7) . .
Ti10 O27 O28 58.0(3) . .
C40 O28 Ti10 90.7(8) . .
C40 O28 O27 31.4(7) . .
Ti10 O28 O27 59.3(3) . .
O1 Ti1 O2 110.8(3) . 4_565
O1 Ti1 O2 110.8(3) . .
O2 Ti1 O2 106.2(4) 4_565 .
O1 Ti1 O3 107.0(4) . .
O2 Ti1 O3 111.0(3) 4_565 .
O2 Ti1 O3 111.0(3) . .
O6 Ti2 O5 98.1(3) . .
O6 Ti2 O5 98.1(3) . 4_565
O5 Ti2 O5 112.6(4) . 4_565
O6 Ti2 O4 100.4(4) . 4_565
O5 Ti2 O4 156.7(3) . 4_565
O5 Ti2 O4 78.6(3) 4_565 4_565
O6 Ti2 O4 100.4(4) . .
O5 Ti2 O4 78.6(3) . .
O5 Ti2 O4 156.7(3) 4_565 .
O4 Ti2 O4 84.3(4) 4_565 .
O6 Ti2 O1 170.6(5) . .
O5 Ti2 O1 76.9(2) . .
O5 Ti2 O1 76.9(2) 4_565 .
O4 Ti2 O1 86.5(3) 4_565 .
O4 Ti2 O1 86.5(3) . .
O6 Ti2 Ti8 101.28(8) . .
O5 Ti2 Ti8 39.8(2) . .
O5 Ti2 Ti8 148.2(2) 4_565 .
O4 Ti2 Ti8 121.7(2) 4_565 .
O4 Ti2 Ti8 38.8(2) . .
O1 Ti2 Ti8 80.08(8) . .
O6 Ti2 Ti8 101.28(8) . 4_565
O5 Ti2 Ti8 148.2(2) . 4_565
O5 Ti2 Ti8 39.8(2) 4_565 4_565
O4 Ti2 Ti8 38.8(2) 4_565 4_565
O4 Ti2 Ti8 121.7(2) . 4_565
O1 Ti2 Ti8 80.08(7) . 4_565
Ti8 Ti2 Ti8 153.02(13) . 4_565
O6 Ti2 Ti7 131.4(3) . 4_565
O5 Ti2 Ti7 91.1(2) . 4_565
O5 Ti2 Ti7 36.05(19) 4_565 4_565
O4 Ti2 Ti7 87.1(2) 4_565 4_565
O4 Ti2 Ti7 128.2(2) . 4_565
O1 Ti2 Ti7 41.89(17) . 4_565
Ti8 Ti2 Ti7 115.20(9) . 4_565
Ti8 Ti2 Ti7 57.18(6) 4_565 4_565
O6 Ti2 Ti7 131.4(3) . .
O5 Ti2 Ti7 36.05(19) . .
O5 Ti2 Ti7 91.1(2) 4_565 .
O4 Ti2 Ti7 128.2(2) 4_565 .
O4 Ti2 Ti7 87.1(2) . .
O1 Ti2 Ti7 41.89(17) . .
Ti8 Ti2 Ti7 57.18(6) . .
Ti8 Ti2 Ti7 115.20(9) 4_565 .
Ti7 Ti2 Ti7 59.69(9) 4_565 .
O10 Ti3 O9 102.5(4) . .
O10 Ti3 O4 97.2(3) . .
O9 Ti3 O4 90.9(4) . .
O10 Ti3 O7 98.1(3) . .
O9 Ti3 O7 97.8(4) . .
O4 Ti3 O7 160.2(3) . .
O10 Ti3 O8 95.1(3) . .
O9 Ti3 O8 159.6(4) . .
O4 Ti3 O8 76.6(3) . .
O7 Ti3 O8 89.6(3) . .
O10 Ti3 O2 167.4(3) . .
O9 Ti3 O2 89.1(3) . .
O4 Ti3 O2 87.3(3) . .
O7 Ti3 O2 75.1(3) . .
O8 Ti3 O2 74.5(3) . .
O10 Ti3 Ti8 97.5(3) . .
O9 Ti3 Ti8 126.4(3) . .
O4 Ti3 Ti8 37.1(2) . .
O7 Ti3 Ti8 127.8(2) . .
O8 Ti3 Ti8 39.5(2) . .
O2 Ti3 Ti8 79.07(19) . .
O10 Ti3 Ti4 133.0(3) . .
O9 Ti3 Ti4 86.1(3) . .
O4 Ti3 Ti4 129.1(2) . .
O7 Ti3 Ti4 35.0(2) . .
O8 Ti3 Ti4 89.4(2) . .
O2 Ti3 Ti4 41.88(17) . .
Ti8 Ti3 Ti4 114.28(8) . .
O10 Ti3 Ti9 126.1(3) . .
O9 Ti3 Ti9 131.4(3) . .
O4 Ti3 Ti9 85.4(2) . .
O7 Ti3 Ti9 75.5(2) . .
O8 Ti3 Ti9 33.00(18) . .
O2 Ti3 Ti9 42.35(18) . .
Ti8 Ti3 Ti9 55.32(6) . .
Ti4 Ti3 Ti9 60.73(6) . .
O14 Ti4 O13 102.3(4) . .
O14 Ti4 O11 97.5(3) . .
O13 Ti4 O11 90.7(4) . .
O14 Ti4 O7 98.2(3) . .
O13 Ti4 O7 98.0(4) . .
O11 Ti4 O7 160.0(3) . .
O14 Ti4 O12 96.2(3) . .
O13 Ti4 O12 158.8(4) . .
O11 Ti4 O12 76.6(3) . .
O7 Ti4 O12 89.5(3) . .
O14 Ti4 O2 167.7(4) . .
O13 Ti4 O2 88.8(4) . .
O11 Ti4 O2 87.5(3) . .
O7 Ti4 O2 74.7(3) . .
O12 Ti4 O2 74.0(3) . .
O14 Ti4 Ti10 98.5(3) . .
O13 Ti4 Ti10 126.2(3) . .
O11 Ti4 Ti10 37.4(2) . .
O7 Ti4 Ti10 127.3(2) . .
O12 Ti4 Ti10 39.16(19) . .
O2 Ti4 Ti10 78.64(18) . .
O14 Ti4 Ti3 132.9(3) . .
O13 Ti4 Ti3 86.1(3) . .
O11 Ti4 Ti3 129.0(2) . .
O7 Ti4 Ti3 34.8(2) . .
O12 Ti4 Ti3 88.9(2) . .
O2 Ti4 Ti3 41.63(17) . .
Ti10 Ti4 Ti3 113.59(8) . .
O14 Ti4 Ti9 126.9(3) . .
O13 Ti4 Ti9 130.7(3) . .
O11 Ti4 Ti9 85.8(2) . .
O7 Ti4 Ti9 74.9(2) . .
O12 Ti4 Ti9 33.0(2) . .
O2 Ti4 Ti9 41.97(18) . .
Ti10 Ti4 Ti9 55.26(7) . .
Ti3 Ti4 Ti9 60.11(6) . .
O16 Ti5 O15 96.6(3) . 4_565
O16 Ti5 O15 96.6(3) . .
O15 Ti5 O15 111.5(4) 4_565 .
O16 Ti5 O11 102.9(3) . 4_565
O15 Ti5 O11 79.1(3) 4_565 4_565
O15 Ti5 O11 156.7(3) . 4_565
O16 Ti5 O11 102.9(3) . .
O15 Ti5 O11 156.7(3) 4_565 .
O15 Ti5 O11 79.1(3) . .
O11 Ti5 O11 84.1(4) 4_565 .
O16 Ti5 O3 165.2(4) . .
O15 Ti5 O3 75.4(2) 4_565 .
O15 Ti5 O3 75.4(2) . .
O11 Ti5 O3 88.1(3) 4_565 .
O11 Ti5 O3 88.1(3) . .
O16 Ti5 Ti10 102.03(8) . .
O15 Ti5 Ti10 147.5(2) 4_565 .
O15 Ti5 Ti10 40.3(2) . .
O11 Ti5 Ti10 121.4(2) 4_565 .
O11 Ti5 Ti10 38.8(2) . .
O3 Ti5 Ti10 80.13(8) . .
O16 Ti5 Ti10 102.03(8) . 4_565
O15 Ti5 Ti10 40.3(2) 4_565 4_565
O15 Ti5 Ti10 147.5(2) . 4_565
O11 Ti5 Ti10 38.8(2) 4_565 4_565
O11 Ti5 Ti10 121.4(2) . 4_565
O3 Ti5 Ti10 80.13(8) . 4_565
Ti10 Ti5 Ti10 152.34(12) . 4_565
O16 Ti5 Ti6 128.2(3) . 4_565
O15 Ti5 Ti6 35.1(2) 4_565 4_565
O15 Ti5 Ti6 90.4(2) . 4_565
O11 Ti5 Ti6 87.6(2) 4_565 4_565
O11 Ti5 Ti6 128.8(2) . 4_565
O3 Ti5 Ti6 41.15(16) . 4_565
Ti10 Ti5 Ti6 115.27(10) . 4_565
Ti10 Ti5 Ti6 57.16(6) 4_565 4_565
O16 Ti5 Ti6 128.2(3) . .
O15 Ti5 Ti6 90.4(2) 4_565 .
O15 Ti5 Ti6 35.1(2) . .
O11 Ti5 Ti6 128.8(2) 4_565 .
O11 Ti5 Ti6 87.6(2) . .
O3 Ti5 Ti6 41.15(16) . .
Ti10 Ti5 Ti6 57.16(6) . .
Ti10 Ti5 Ti6 115.27(10) 4_565 .
Ti6 Ti5 Ti6 59.88(9) 4_565 .
O19 Ti6 O17 103.5(3) . .
O19 Ti6 O18 96.8(3) . .
O17 Ti6 O18 90.5(3) . .
O19 Ti6 O20 98.2(3) . .
O17 Ti6 O20 95.5(4) . .
O18 Ti6 O20 162.1(3) . .
O19 Ti6 O15 95.9(3) . .
O17 Ti6 O15 158.1(3) . .
O18 Ti6 O15 77.2(3) . .
O20 Ti6 O15 91.5(3) . .
O19 Ti6 O3 167.3(3) . .
O17 Ti6 O3 87.9(3) . .
O18 Ti6 O3 88.7(3) . .
O20 Ti6 O3 74.7(3) . .
O15 Ti6 O3 74.0(3) . .
O19 Ti6 Ti10 98.2(3) . .
O17 Ti6 Ti10 126.0(2) . .
O18 Ti6 Ti10 37.7(2) . .
O20 Ti6 Ti10 129.6(3) . .
O15 Ti6 Ti10 39.5(2) . .
O3 Ti6 Ti10 79.2(2) . .
O19 Ti6 Ti6 132.9(2) . 4_565
O17 Ti6 Ti6 85.4(2) . 4_565
O18 Ti6 Ti6 129.8(2) . 4_565
O20 Ti6 Ti6 34.7(2) . 4_565
O15 Ti6 Ti6 88.7(2) . 4_565
O3 Ti6 Ti6 41.17(18) . 4_565
Ti10 Ti6 Ti6 113.76(6) . 4_565
O19 Ti6 Ti5 126.8(3) . .
O17 Ti6 Ti5 129.6(2) . .
O18 Ti6 Ti5 86.3(2) . .
O20 Ti6 Ti5 76.9(3) . .
O15 Ti6 Ti5 33.0(2) . .
O3 Ti6 Ti5 41.8(2) . .
Ti10 Ti6 Ti5 55.41(6) . .
Ti6 Ti6 Ti5 60.06(4) 4_565 .
O22 Ti7 O17 100.1(3) . .
O22 Ti7 O21 97.0(3) . .
O17 Ti7 O21 91.0(3) . .
O22 Ti7 O23 98.5(4) . .
O17 Ti7 O23 98.8(3) . .
O21 Ti7 O23 159.9(3) . .
O22 Ti7 O5 98.9(3) . .
O17 Ti7 O5 158.4(3) . .
O21 Ti7 O5 76.6(3) . .
O23 Ti7 O5 88.5(3) . .
O22 Ti7 O1 170.3(3) . .
O17 Ti7 O1 88.1(3) . .
O21 Ti7 O1 87.9(3) . .
O23 Ti7 O1 75.0(3) . .
O5 Ti7 O1 74.0(3) . .
O22 Ti7 Ti8 100.5(2) . .
O17 Ti7 Ti8 126.4(2) . .
O21 Ti7 Ti8 37.71(19) . .
O23 Ti7 Ti8 126.0(3) . .
O5 Ti7 Ti8 38.9(2) . .
O1 Ti7 Ti8 78.3(2) . .
O22 Ti7 Ti7 132.8(3) . 4_565
O17 Ti7 Ti7 85.3(2) . 4_565
O21 Ti7 Ti7 130.0(2) . 4_565
O23 Ti7 Ti7 34.9(2) . 4_565
O5 Ti7 Ti7 89.4(2) . 4_565
O1 Ti7 Ti7 42.24(19) . 4_565
Ti8 Ti7 Ti7 113.76(6) . 4_565
O22 Ti7 Ti2 130.3(2) . .
O17 Ti7 Ti2 129.6(2) . .
O21 Ti7 Ti2 86.2(2) . .
O23 Ti7 Ti2 74.1(3) . .
O5 Ti7 Ti2 33.5(2) . .
O1 Ti7 Ti2 41.5(2) . .
Ti8 Ti7 Ti2 55.22(6) . .
Ti7 Ti7 Ti2 60.16(4) 4_565 .
O4 Ti8 O21 110.3(3) . .
O4 Ti8 O5 82.0(3) . .
O21 Ti8 O5 83.0(3) . .
O4 Ti8 O8 81.8(3) . .
O21 Ti8 O8 81.4(3) . .
O5 Ti8 O8 152.0(3) . .
O4 Ti8 O24 90.5(3) . .
O21 Ti8 O24 159.2(4) . .
O5 Ti8 O24 100.2(3) . .
O8 Ti8 O24 102.6(3) . .
O4 Ti8 O25 153.0(3) . .
O21 Ti8 O25 96.4(3) . .
O5 Ti8 O25 106.1(3) . .
O8 Ti8 O25 98.7(3) . .
O24 Ti8 O25 62.9(3) . .
O4 Ti8 C26 121.4(5) . .
O21 Ti8 C26 128.2(5) . .
O5 Ti8 C26 106.2(4) . .
O8 Ti8 C26 101.7(4) . .
O24 Ti8 C26 31.1(4) . .
O25 Ti8 C26 31.8(4) . .
O4 Ti8 Ti2 41.1(2) . .
O21 Ti8 Ti2 99.3(2) . .
O5 Ti8 Ti2 40.9(2) . .
O8 Ti8 Ti2 119.8(2) . .
O24 Ti8 Ti2 96.3(3) . .
O25 Ti8 Ti2 140.1(2) . .
C26 Ti8 Ti2 121.2(4) . .
O4 Ti8 Ti9 98.1(2) . .
O21 Ti8 Ti9 40.9(2) . .
O5 Ti8 Ti9 120.5(2) . .
O8 Ti8 Ti9 40.5(2) . .
O24 Ti8 Ti9 139.1(3) . .
O25 Ti8 Ti9 99.6(2) . .
C26 Ti8 Ti9 122.3(3) . .
Ti2 Ti8 Ti9 116.19(9) . .
O4 Ti8 Ti7 98.2(2) . .
O21 Ti8 Ti7 39.9(2) . .
O5 Ti8 Ti7 43.17(19) . .
O8 Ti8 Ti7 117.6(2) . .
O24 Ti8 Ti7 139.6(3) . .
O25 Ti8 Ti7 105.2(2) . .
C26 Ti8 Ti7 127.7(3) . .
Ti2 Ti8 Ti7 67.60(8) . .
Ti9 Ti8 Ti7 78.75(7) . .
O4 Ti8 Ti3 39.1(2) . .
O21 Ti8 Ti3 98.6(2) . .
O5 Ti8 Ti3 118.1(2) . .
O8 Ti8 Ti3 42.7(2) . .
O24 Ti8 Ti3 97.9(3) . .
O25 Ti8 Ti3 134.7(2) . .
C26 Ti8 Ti3 118.7(3) . .
Ti2 Ti8 Ti3 78.60(9) . .
Ti9 Ti8 Ti3 67.41(7) . .
Ti7 Ti8 Ti3 113.58(8) . .
O26 Ti9 O8 99.4(3) . .
O26 Ti9 O12 97.6(3) . .
O8 Ti9 O12 111.7(3) . .
O26 Ti9 O21 101.2(3) . .
O8 Ti9 O21 79.5(3) . .
O12 Ti9 O21 156.3(3) . .
O26 Ti9 O18 100.3(3) . .
O8 Ti9 O18 156.2(3) . .
O12 Ti9 O18 78.6(3) . .
O21 Ti9 O18 83.8(3) . .
O26 Ti9 O2 168.9(3) . .
O8 Ti9 O2 75.7(3) . .
O12 Ti9 O2 75.6(3) . .
O21 Ti9 O2 87.8(3) . .
O18 Ti9 O2 87.0(3) . .
O26 Ti9 Ti8 103.0(3) . .
O8 Ti9 Ti8 40.5(2) . .
O12 Ti9 Ti8 147.5(2) . .
O21 Ti9 Ti8 39.00(19) . .
O18 Ti9 Ti8 121.1(2) . .
O2 Ti9 Ti8 79.82(17) . .
O26 Ti9 Ti10 101.2(3) . .
O8 Ti9 Ti10 146.8(2) . .
O12 Ti9 Ti10 39.7(2) . .
O21 Ti9 Ti10 121.2(2) . .
O18 Ti9 Ti10 38.9(2) . .
O2 Ti9 Ti10 79.24(17) . .
Ti8 Ti9 Ti10 151.63(10) . .
O26 Ti9 Ti3 131.8(3) . .
O8 Ti9 Ti3 35.4(2) . .
O12 Ti9 Ti3 90.3(2) . .
O21 Ti9 Ti3 88.0(2) . .
O18 Ti9 Ti3 127.9(2) . .
O2 Ti9 Ti3 41.14(16) . .
Ti8 Ti9 Ti3 57.26(7) . .
Ti10 Ti9 Ti3 114.15(9) . .
O26 Ti9 Ti4 130.3(3) . .
O8 Ti9 Ti4 90.0(2) . .
O12 Ti9 Ti4 35.6(2) . .
O21 Ti9 Ti4 128.5(2) . .
O18 Ti9 Ti4 87.3(2) . .
O2 Ti9 Ti4 41.02(17) . .
Ti8 Ti9 Ti4 114.63(9) . .
Ti10 Ti9 Ti4 56.79(7) . .
Ti3 Ti9 Ti4 59.16(6) . .
O11 Ti10 O18 110.9(3) . .
O11 Ti10 O12 83.2(3) . .
O18 Ti10 O12 81.9(3) . .
O11 Ti10 O15 81.3(3) . .
O18 Ti10 O15 81.9(3) . .
O12 Ti10 O15 151.8(3) . .
O11 Ti10 O28 153.7(4) . .
O18 Ti10 O28 95.2(4) . .
O12 Ti10 O28 104.1(3) . .
O15 Ti10 O28 100.2(3) . .
O11 Ti10 O27 91.2(4) . .
O18 Ti10 O27 157.9(4) . .
O12 Ti10 O27 102.7(3) . .
O15 Ti10 O27 101.0(3) . .
O28 Ti10 O27 62.7(3) . .
O11 Ti10 C40 122.4(5) . .
O18 Ti10 C40 126.6(5) . .
O12 Ti10 C40 106.2(3) . .
O15 Ti10 C40 102.0(3) . .
O28 Ti10 C40 31.4(4) . .
O27 Ti10 C40 31.3(4) . .
O11 Ti10 Ti5 40.8(2) . .
O18 Ti10 Ti5 98.8(2) . .
O12 Ti10 Ti5 120.6(2) . .
O15 Ti10 Ti5 40.6(2) . .
O28 Ti10 Ti5 134.5(2) . .
O27 Ti10 Ti5 97.3(3) . .
C40 Ti10 Ti5 118.6(3) . .
O11 Ti10 Ti9 99.3(2) . .
O18 Ti10 Ti9 41.3(2) . .
O12 Ti10 Ti9 40.5(2) . .
O15 Ti10 Ti9 119.9(2) . .
O28 Ti10 Ti9 102.4(3) . .
O27 Ti10 Ti9 138.8(2) . .
C40 Ti10 Ti9 124.8(3) . .
Ti5 Ti10 Ti9 116.52(9) . .
O11 Ti10 Ti6 98.4(2) . .
O18 Ti10 Ti6 39.5(2) . .
O12 Ti10 Ti6 118.0(2) . .
O15 Ti10 Ti6 42.4(2) . .
O28 Ti10 Ti6 100.1(3) . .
O27 Ti10 Ti6 138.9(2) . .
C40 Ti10 Ti6 122.7(3) . .
Ti5 Ti10 Ti6 67.43(8) . .
Ti9 Ti10 Ti6 78.96(7) . .
O11 Ti10 Ti4 39.8(2) . .
O18 Ti10 Ti4 99.2(2) . .
O12 Ti10 Ti4 43.3(2) . .
O15 Ti10 Ti4 117.8(2) . .
O28 Ti10 Ti4 140.8(2) . .
O27 Ti10 Ti4 98.7(3) . .
C40 Ti10 Ti4 123.1(3) . .
Ti5 Ti10 Ti4 78.82(9) . .
Ti9 Ti10 Ti4 67.95(7) . .
Ti6 Ti10 Ti4 114.09(8) . .

loop_
_geom_bond_atom_site_label_1
_geom_bond_atom_site_label_2
_geom_bond_distance
_geom_bond_site_symmetry_2
C1 O6 1.39(2) .
C1 C2 1.50(2) .
C1 C2 1.50(2) 4_565
C3 C5 1.28(2) .
C3 O10 1.36(2) .
C3 C4 1.50(3) .
C6 C8 1.33(2) .
C6 C7 1.451(18) .
C6 O7 1.463(14) .
C9 O14 1.317(17) .
C9 C11 1.407(19) .
C9 C10 1.469(19) .
C12 O16 1.42(2) .
C12 C13 1.509(18) .
C12 C13 1.509(18) 4_565
C14 C16 1.31(3) .
C14 C15 1.38(3) .
C14 O20 1.44(2) .
C17 O19 1.427(14) .
C17 C19 1.473(17) .
C17 C18 1.520(17) .
C20 C22 1.29(3) .
C20 C21 1.43(2) .
C20 O23 1.46(2) .
C23 O22 1.413(16) .
C23 C24 1.429(18) .
C23 C25 1.481(18) .
C26 O24 1.259(14) .
C26 O25 1.282(14) .
C26 C27 1.472(16) .
C26 Ti8 2.434(13) .
C27 C28 1.371(12) .
C28 C29 1.443(16) .
C29 C30 1.386(16) .
C29 C34 1.395(16) .
C30 C31 1.390(16) .
C31 C32 1.409(16) .
C32 N1 1.372(15) .
C32 C33 1.384(17) .
C33 C34 1.375(16) .
C35 N1 1.452(15) .
C36 N1 1.468(15) .
C37 O26 1.305(19) .
C37 C39 1.31(2) .
C37 C38 1.53(2) .
C40 O27 1.266(14) .
C40 O28 1.270(14) .
C40 C41 1.469(17) .
C40 Ti10 2.438(14) .
C41 C42 1.311(16) .
C42 C43 1.466(17) .
C43 C44 1.389(16) .
C43 C48 1.399(16) .
C44 C45 1.380(16) .
C45 C46 1.400(16) .
C46 N2 1.363(15) .
C46 C47 1.421(16) .
C47 C48 1.373(15) .
C49 N2 1.450(15) .
C50 N2 1.458(15) .
C51 C52 1.49(3) .
C52 N3 1.18(3) .
O1 Ti1 1.795(10) .
O1 Ti2 2.215(9) .
O1 Ti7 2.232(7) 4_565
O1 Ti7 2.232(7) .
O2 Ti1 1.824(7) .
O2 Ti3 2.199(6) .
O2 Ti4 2.209(7) .
O2 Ti9 2.251(7) .
O3 Ti1 1.840(9) .
O3 Ti6 2.194(6) 4_565
O3 Ti6 2.194(6) .
O3 Ti5 2.224(10) .
O4 Ti8 1.878(7) .
O4 Ti3 1.966(7) .
O4 Ti2 1.969(7) .
O5 Ti8 1.913(7) .
O5 Ti2 1.958(7) .
O5 Ti7 2.085(6) .
O6 Ti2 1.749(11) .
O7 Ti3 2.000(8) .
O7 Ti4 2.010(7) .
O8 Ti8 1.944(7) .
O8 Ti9 1.945(7) .
O8 Ti3 2.071(7) .
O9 Ti3 1.823(3) 4_565
O9 Ti3 1.823(3) .
O10 Ti3 1.756(7) .
O11 Ti10 1.879(7) .
O11 Ti5 1.960(7) .
O11 Ti4 1.980(7) .
O12 Ti10 1.921(7) .
O12 Ti9 1.954(7) .
O12 Ti4 2.088(8) .
O13 Ti4 1.816(3) .
O13 Ti4 1.816(3) 4_565
O14 Ti4 1.748(8) .
O15 Ti10 1.934(7) .
O15 Ti5 1.942(7) .
O15 Ti6 2.051(7) .
O16 Ti5 1.763(10) .
O17 Ti7 1.806(7) .
O17 Ti6 1.834(7) .
O18 Ti10 1.888(7) .
O18 Ti6 1.963(7) .
O18 Ti9 1.986(6) .
O19 Ti6 1.768(8) .
O20 Ti6 2.009(6) 4_565
O20 Ti6 2.009(6) .
O21 Ti8 1.890(7) .
O21 Ti9 1.967(7) .
O21 Ti7 1.981(7) .
O22 Ti7 1.780(8) .
O23 Ti7 2.014(6) 4_565
O23 Ti7 2.015(6) .
O24 Ti8 2.063(7) .
O24 O25 2.176(11) .
O25 Ti8 2.107(8) .
O26 Ti9 1.742(9) .
O27 Ti10 2.093(8) .
O27 O28 2.163(12) .
O28 Ti10 2.065(8) .
Ti1 O2 1.824(7) 4_565
Ti2 O5 1.958(7) 4_565
Ti2 O4 1.969(7) 4_565
Ti2 Ti8 2.950(2) .
Ti2 Ti8 2.950(2) 4_565
Ti2 Ti7 3.321(3) 4_565
Ti2 Ti7 3.321(3) .
Ti3 Ti8 3.025(3) .
Ti3 Ti4 3.289(3) .
Ti3 Ti9 3.321(3) .
Ti4 Ti10 3.016(3) .
Ti4 Ti9 3.341(3) .
Ti5 O15 1.942(7) 4_565
Ti5 O11 1.960(7) 4_565
Ti5 Ti10 2.950(2) .
Ti5 Ti10 2.950(2) 4_565
Ti5 Ti6 3.309(3) 4_565
Ti5 Ti6 3.309(3) .
Ti6 Ti10 3.011(3) .
Ti6 Ti6 3.303(4) 4_565
Ti7 Ti8 3.018(3) .
Ti7 Ti7 3.305(4) 4_565
Ti8 Ti9 2.958(3) .
Ti9 Ti10 2.962(3) .
